data_4336816
loop_
_publ_author_name
'Chunyan Wang'
'Keith Man-Chung Wong'

_publ_contact_author_address
;
Department of Chemistry
The University of Hong Kong
Pokfulam Road, Pokfulam,
Hong Kong SAR, 
P. R. CHINA
;
_publ_contact_author_email wwyam@hku.hk
_publ_contact_author_fax '(852)2915 5176'
_publ_contact_author_name 'Professor V.W.W. YAM'
_publ_contact_author_phone '(852)2859 2153'
_publ_section_title
;
 Selective Hg2+ Sensing Behaviors of Rhodamine Derivatives with Extended
 Conjugation Based on Two Successive Ring-Opening Processes
;
_journal_name_full 'Inorganic Chemistry'
_journal_page_first 13432
_journal_page_last 13441
_journal_paper_doi 10.1021/ic401810x
_journal_volume 52
_journal_year 2013
_chemical_formula_moiety 'C42 H36 N2 O6, C H2 Cl2'
_chemical_formula_sum 'C43 H38 Cl2 N2 O6'
_chemical_formula_weight 749.65
_chemical_name_systematic
; 
 ? 
;
_space_group_IT_number 14
_symmetry_cell_setting monoclinic
_symmetry_Int_Tables_number 14
_symmetry_space_group_name_Hall '-P 2ybc'
_symmetry_space_group_name_H-M 'P 1 21/c 1'
_atom_sites_solution_hydrogens geom
_atom_sites_solution_primary direct
_atom_sites_solution_secondary difmap
_audit_creation_date 2010-Nov-25
_audit_creation_method SHELXL-97
_cell_angle_alpha 90.00
_cell_angle_beta 123.639(3)
_cell_angle_gamma 90.00
_cell_formula_units_Z 4
_cell_length_a 16.048(3)
_cell_length_b 16.026(3)
_cell_length_c 17.851(3)
_cell_measurement_reflns_used 27900
_cell_measurement_temperature 298(2)
_cell_measurement_theta_max 25.02
_cell_measurement_theta_min 1.87
_cell_volume 3822.2(12)
_computing_cell_refinement 'SAINT v7.34A (Bruker AXS Inc, 2006)'
_computing_data_collection 'SMART (Bruker AXS Inc, 1998)'
_computing_data_reduction 'CrystalStructure (Rigaku/MSC and Rigaku Corporation, 2006)'
_computing_molecular_graphics 'ORTEP-II (Johnson, 1976) & MERCURY (Macrae et al., 2008)'
_computing_publication_material 'SHELXL97 (Sheldrick, 2008)'
_computing_structure_refinement 'SHELXL97 (Sheldrick, 2008)'
_computing_structure_solution 'SHELXS97 (Sheldrick, 2008)'
_diffrn_ambient_temperature 298(2)
_diffrn_measured_fraction_theta_full 0.998
_diffrn_measured_fraction_theta_max 0.998
_diffrn_measurement_device_type 'Bruker SMART 1000 CCD'
_diffrn_measurement_method \w
_diffrn_radiation_monochromator graphite
_diffrn_radiation_source 'fine-focus sealed tube'
_diffrn_radiation_type MoK\a
_diffrn_radiation_wavelength 0.71073
_diffrn_reflns_av_R_equivalents 0.0543
_diffrn_reflns_av_sigmaI/netI 0.0635
_diffrn_reflns_limit_h_max 19
_diffrn_reflns_limit_h_min -19
_diffrn_reflns_limit_k_max 19
_diffrn_reflns_limit_k_min -15
_diffrn_reflns_limit_l_max 21
_diffrn_reflns_limit_l_min -21
_diffrn_reflns_number 21357
_diffrn_reflns_theta_full 25.02
_diffrn_reflns_theta_max 25.02
_diffrn_reflns_theta_min 2.61
_diffrn_standards_number 0
_exptl_absorpt_coefficient_mu 0.221
_exptl_absorpt_correction_T_max 0.9847
_exptl_absorpt_correction_T_min 0.9408
_exptl_absorpt_correction_type multi-scan
_exptl_absorpt_process_details 'SADABS (Sheldrick, 2004)'
_exptl_crystal_colour light-pink
_exptl_crystal_density_diffrn 1.303
_exptl_crystal_description prism
_exptl_crystal_F_000 1568
_exptl_crystal_size_max 0.28
_exptl_crystal_size_mid 0.09
_exptl_crystal_size_min 0.07
_refine_diff_density_max 0.604
_refine_diff_density_min -0.751
_refine_diff_density_rms 0.073
_refine_ls_extinction_method none
_refine_ls_goodness_of_fit_ref 1.045
_refine_ls_hydrogen_treatment constr
_refine_ls_matrix_type full
_refine_ls_number_parameters 482
_refine_ls_number_reflns 6740
_refine_ls_number_restraints 14
_refine_ls_restrained_S_all 1.056
_refine_ls_R_factor_all 0.1646
_refine_ls_R_factor_gt 0.0950
_refine_ls_shift/su_max 0.000
_refine_ls_shift/su_mean 0.000
_refine_ls_structure_factor_coef Fsqd
_refine_ls_weighting_details 'calc w=1/[\s^2^(Fo^2^)+(0.1873P)^2^+1.7091P] where P=(Fo^2^+2Fc^2^)/3'
_refine_ls_weighting_scheme calc
_refine_ls_wR_factor_gt 0.2881
_refine_ls_wR_factor_ref 0.3338
_reflns_number_gt 3352
_reflns_number_total 6740
_reflns_threshold_expression I>2\s(I)
_cod_data_source_file ic401810x_si_002.cif
_cod_data_source_block wt2213w-shelxl
_cod_original_cell_volume 3822.4(12)
_cod_original_sg_symbol_H-M 'P 21/c'
_cod_database_code 4336816

loop_
_symmetry_equiv_pos_as_xyz
'x, y, z'
'-x, y+1/2, -z+1/2'
'-x, -y, -z'
'x, -y-1/2, z-1/2'

loop_
_atom_site_label
_atom_site_type_symbol
_atom_site_fract_x
_atom_site_fract_y
_atom_site_fract_z
_atom_site_U_iso_or_equiv
_atom_site_adp_type
_atom_site_occupancy
_atom_site_symmetry_multiplicity
_atom_site_calc_flag
_atom_site_refinement_flags
Cl1 Cl 0.5330(3) 0.31051(19) 0.0690(3) 0.1636(13) Uani 1 1 d .
Cl2 Cl 0.6267(2) 0.46859(19) 0.0853(2) 0.1492(11) Uani 1 1 d .
O1 O 0.3654(3) 0.4093(2) 0.4782(2) 0.0536(10) Uani 1 1 d .
O2 O 0.7136(3) 0.4067(2) 0.6524(2) 0.0538(10) Uani 1 1 d .
O3 O 0.3476(3) 0.4179(2) 0.2508(2) 0.0535(9) Uani 1 1 d .
O4 O 0.3499(4) 0.4199(3) 0.1265(3) 0.0961(17) Uani 1 1 d .
O5 O 0.7366(3) 0.4137(2) 0.4471(2) 0.0509(9) Uani 1 1 d .
O6 O 0.7419(4) 0.4183(3) 0.3247(3) 0.0816(14) Uani 1 1 d .
N1 N 0.0153(4) 0.4191(3) 0.3378(4) 0.0734(15) Uani 1 1 d .
N2 N 1.0649(4) 0.4069(4) 0.8629(4) 0.097(2) Uani 1 1 d D
C1 C 0.2734(4) 0.3957(3) 0.3990(4) 0.0478(13) Uani 1 1 d .
C2 C 0.1929(5) 0.4112(3) 0.4058(4) 0.0553(14) Uani 1 1 d .
H2 H 0.2045 0.4290 0.4604 0.066 Uiso 1 1 calc R
C3 C 0.0943(4) 0.4004(3) 0.3316(4) 0.0566(14) Uani 1 1 d .
C4 C 0.0829(5) 0.3709(4) 0.2518(4) 0.0639(16) Uani 1 1 d .
H4 H 0.0189 0.3615 0.2011 0.077 Uiso 1 1 calc R
C5 C 0.1643(4) 0.3557(4) 0.2475(4) 0.0570(14) Uani 1 1 d .
H5 H 0.1536 0.3368 0.1936 0.068 Uiso 1 1 calc R
C6 C 0.2629(4) 0.3676(3) 0.3211(3) 0.0484(13) Uani 1 1 d .
C7 C 0.3505(4) 0.3538(3) 0.3143(3) 0.0461(12) Uani 1 1 d .
C8 C 0.4478(4) 0.3657(3) 0.4039(3) 0.0456(12) Uani 1 1 d .
C9 C 0.5396(4) 0.3517(3) 0.4149(3) 0.0476(13) Uani 1 1 d .
H9 H 0.5397 0.3331 0.3655 0.057 Uiso 1 1 calc R
C10 C 0.6315(4) 0.3641(3) 0.4961(3) 0.0447(12) Uani 1 1 d .
C11 C 0.7272(4) 0.3490(3) 0.5033(3) 0.0443(12) Uani 1 1 d .
C12 C 0.8165(4) 0.3588(3) 0.5990(3) 0.0487(13) Uani 1 1 d .
C13 C 0.9143(4) 0.3438(3) 0.6244(4) 0.0546(14) Uani 1 1 d .
H13 H 0.9249 0.3230 0.5816 0.065 Uiso 1 1 calc R
C14 C 0.9948(5) 0.3581(4) 0.7088(4) 0.0650(16) Uani 1 1 d .
H14 H 1.0587 0.3474 0.7224 0.078 Uiso 1 1 calc R
C15 C 0.9829(4) 0.3891(4) 0.7763(4) 0.0622(15) Uani 1 1 d .
C16 C 0.8858(5) 0.4038(3) 0.7532(4) 0.0578(15) Uani 1 1 d .
H16 H 0.8752 0.4232 0.7963 0.069 Uiso 1 1 calc R
C17 C 0.8047(4) 0.3895(3) 0.6654(3) 0.0475(12) Uani 1 1 d .
C18 C 0.6294(4) 0.3919(3) 0.5697(3) 0.0453(12) Uani 1 1 d .
C19 C 0.5404(4) 0.4056(3) 0.5620(3) 0.0484(13) Uani 1 1 d .
H19 H 0.5403 0.4231 0.6117 0.058 Uiso 1 1 calc R
C20 C 0.4505(4) 0.3932(3) 0.4796(3) 0.0463(12) Uani 1 1 d .
C21 C 0.3487(4) 0.2732(3) 0.2688(3) 0.0467(12) Uani 1 1 d .
C22 C 0.3487(5) 0.1921(3) 0.2938(4) 0.0656(17) Uani 1 1 d .
H22 H 0.3484 0.1801 0.3446 0.079 Uiso 1 1 calc R
C23 C 0.3492(6) 0.1286(4) 0.2412(5) 0.081(2) Uani 1 1 d .
H23 H 0.3464 0.0734 0.2558 0.097 Uiso 1 1 calc R
C24 C 0.3536(6) 0.1454(4) 0.1689(5) 0.085(2) Uani 1 1 d .
H24 H 0.3563 0.1016 0.1361 0.101 Uiso 1 1 calc R
C25 C 0.3541(5) 0.2261(4) 0.1437(4) 0.0731(19) Uani 1 1 d .
H25 H 0.3562 0.2377 0.0937 0.088 Uiso 1 1 calc R
C26 C 0.3514(4) 0.2894(3) 0.1946(4) 0.0559(14) Uani 1 1 d .
C27 C 0.3498(5) 0.3804(4) 0.1839(4) 0.0596(15) Uani 1 1 d .
C28 C 0.7257(4) 0.2694(3) 0.4571(3) 0.0454(12) Uani 1 1 d .
C29 C 0.7147(4) 0.1882(3) 0.4771(4) 0.0577(15) Uani 1 1 d .
H29 H 0.7126 0.1762 0.5270 0.069 Uiso 1 1 calc R
C30 C 0.7069(5) 0.1258(4) 0.4201(5) 0.0712(18) Uani 1 1 d .
H30 H 0.7000 0.0707 0.4321 0.085 Uiso 1 1 calc R
C31 C 0.7092(5) 0.1438(4) 0.3455(5) 0.0742(18) Uani 1 1 d .
H31 H 0.7034 0.1007 0.3081 0.089 Uiso 1 1 calc R
C32 C 0.7200(5) 0.2240(4) 0.3259(4) 0.0690(18) Uani 1 1 d .
H32 H 0.7215 0.2363 0.2757 0.083 Uiso 1 1 calc R
C33 C 0.7286(4) 0.2862(3) 0.3835(4) 0.0516(14) Uani 1 1 d .
C34 C 0.7358(4) 0.3773(4) 0.3777(4) 0.0561(14) Uani 1 1 d .
C35 C -0.0916(6) 0.4099(5) 0.2569(6) 0.091(2) Uani 1 1 d .
H35A H -0.1348 0.4473 0.2633 0.109 Uiso 1 1 calc R
H35B H -0.0949 0.4255 0.2028 0.109 Uiso 1 1 calc R
C36 C -0.1266(7) 0.3250(6) 0.2483(6) 0.108(3) Uani 1 1 d .
H36A H -0.1930 0.3202 0.1951 0.129 Uiso 1 1 calc R
H36B H -0.1273 0.3107 0.3001 0.129 Uiso 1 1 calc R
H36C H -0.0826 0.2878 0.2438 0.129 Uiso 1 1 calc R
C37 C 0.0282(5) 0.4429(4) 0.4209(5) 0.0765(19) Uani 1 1 d .
H37A H -0.0328 0.4698 0.4074 0.092 Uiso 1 1 calc R
H37B H 0.0815 0.4839 0.4500 0.092 Uiso 1 1 calc R
C38 C 0.0526(6) 0.3728(5) 0.4865(6) 0.099(2) Uani 1 1 d .
H38A H 0.0690 0.3955 0.5429 0.118 Uiso 1 1 calc R
H38B H 0.1085 0.3416 0.4955 0.118 Uiso 1 1 calc R
H38C H -0.0043 0.3366 0.4628 0.118 Uiso 1 1 calc R
C39 C 1.1696(6) 0.4008(6) 0.8868(6) 0.122(3) Uani 1 1 d DU
H39A H 1.1733 0.4140 0.8357 0.147 Uiso 1 1 calc R
H39B H 1.2140 0.4377 0.9363 0.147 Uiso 1 1 calc R
C40 C 1.1939(9) 0.3139(6) 0.9127(7) 0.148(4) Uani 1 1 d D
H40A H 1.2639 0.3050 0.9388 0.178 Uiso 1 1 calc R
H40B H 1.1555 0.2791 0.8606 0.178 Uiso 1 1 calc R
H40C H 1.1783 0.3002 0.9560 0.178 Uiso 1 1 calc R
C41 C 1.0519(6) 0.4387(5) 0.9309(5) 0.092(2) Uani 1 1 d .
H41A H 0.9993 0.4804 0.9041 0.111 Uiso 1 1 calc R
H41B H 1.1133 0.4662 0.9768 0.111 Uiso 1 1 calc R
C42 C 1.0257(8) 0.3729(6) 0.9753(6) 0.124(3) Uani 1 1 d U
H42A H 1.0097 0.3994 1.0141 0.149 Uiso 1 1 calc R
H42B H 1.0817 0.3362 1.0101 0.149 Uiso 1 1 calc R
H42C H 0.9690 0.3414 0.9300 0.149 Uiso 1 1 calc R
C43 C 0.5521(7) 0.4107(5) 0.1093(6) 0.109(3) Uani 1 1 d .
H43A H 0.5839 0.4091 0.1739 0.131 Uiso 1 1 calc R
H43B H 0.4879 0.4383 0.0829 0.131 Uiso 1 1 calc R

loop_
_atom_site_aniso_label
_atom_site_aniso_U_11
_atom_site_aniso_U_22
_atom_site_aniso_U_33
_atom_site_aniso_U_23
_atom_site_aniso_U_13
_atom_site_aniso_U_12
Cl1 0.166(3) 0.117(2) 0.213(3) -0.048(2) 0.108(3) -0.0215(19)
Cl2 0.148(3) 0.137(2) 0.172(3) -0.0005(19) 0.094(2) -0.0021(18)
O1 0.057(2) 0.065(3) 0.050(2) -0.0098(17) 0.037(2) -0.0015(18)
O2 0.056(2) 0.068(3) 0.041(2) -0.0101(17) 0.029(2) -0.0021(18)
O3 0.072(3) 0.043(2) 0.051(2) 0.0046(16) 0.038(2) 0.0033(17)
O4 0.165(5) 0.072(3) 0.084(3) 0.023(2) 0.089(4) 0.020(3)
O5 0.068(2) 0.041(2) 0.053(2) -0.0015(16) 0.040(2) -0.0058(16)
O6 0.126(4) 0.073(3) 0.079(3) 0.009(2) 0.078(3) -0.002(3)
N1 0.057(3) 0.091(4) 0.082(4) -0.018(3) 0.045(3) -0.006(3)
N2 0.051(3) 0.160(6) 0.060(3) -0.032(4) 0.018(3) 0.008(3)
C1 0.053(3) 0.039(3) 0.054(3) -0.005(2) 0.032(3) -0.003(2)
C2 0.073(4) 0.047(3) 0.063(4) -0.006(3) 0.049(3) -0.003(3)
C3 0.052(4) 0.053(4) 0.068(4) -0.005(3) 0.035(3) -0.005(3)
C4 0.061(4) 0.073(4) 0.065(4) -0.009(3) 0.039(3) -0.002(3)
C5 0.060(4) 0.066(4) 0.046(3) -0.005(3) 0.030(3) -0.001(3)
C6 0.062(4) 0.040(3) 0.051(3) 0.001(2) 0.036(3) 0.003(2)
C7 0.059(3) 0.041(3) 0.045(3) 0.002(2) 0.033(3) -0.001(2)
C8 0.062(4) 0.039(3) 0.044(3) -0.001(2) 0.035(3) -0.002(2)
C9 0.063(4) 0.050(3) 0.039(3) -0.005(2) 0.034(3) -0.001(2)
C10 0.058(3) 0.036(3) 0.046(3) -0.006(2) 0.033(3) -0.003(2)
C11 0.057(3) 0.039(3) 0.040(3) -0.002(2) 0.029(3) -0.003(2)
C12 0.063(4) 0.041(3) 0.047(3) -0.005(2) 0.033(3) -0.003(2)
C13 0.059(4) 0.058(4) 0.051(3) -0.007(3) 0.033(3) -0.001(3)
C14 0.060(4) 0.074(4) 0.061(4) -0.012(3) 0.034(3) 0.001(3)
C15 0.054(4) 0.065(4) 0.057(4) -0.006(3) 0.025(3) 0.001(3)
C16 0.069(4) 0.058(4) 0.049(3) -0.012(3) 0.034(3) -0.003(3)
C17 0.054(3) 0.044(3) 0.044(3) -0.003(2) 0.027(3) -0.002(2)
C18 0.055(3) 0.042(3) 0.042(3) -0.001(2) 0.029(3) 0.000(2)
C19 0.065(4) 0.051(3) 0.041(3) -0.005(2) 0.037(3) -0.003(3)
C20 0.063(4) 0.040(3) 0.048(3) -0.002(2) 0.038(3) 0.000(2)
C21 0.052(3) 0.051(3) 0.041(3) -0.003(2) 0.027(3) 0.001(2)
C22 0.100(5) 0.044(4) 0.066(4) 0.000(3) 0.054(4) -0.005(3)
C23 0.129(6) 0.039(4) 0.080(5) -0.004(3) 0.061(5) -0.004(3)
C24 0.114(6) 0.063(5) 0.067(4) -0.018(3) 0.044(4) 0.012(4)
C25 0.101(5) 0.074(5) 0.049(4) -0.005(3) 0.045(4) 0.013(4)
C26 0.072(4) 0.052(4) 0.046(3) 0.003(2) 0.034(3) 0.006(3)
C27 0.082(4) 0.055(4) 0.050(3) 0.003(3) 0.042(3) 0.004(3)
C28 0.050(3) 0.042(3) 0.044(3) -0.007(2) 0.025(3) -0.002(2)
C29 0.079(4) 0.046(3) 0.054(3) -0.002(3) 0.040(3) -0.004(3)
C30 0.092(5) 0.042(4) 0.087(5) -0.012(3) 0.054(4) -0.008(3)
C31 0.090(5) 0.061(4) 0.083(5) -0.023(3) 0.056(4) -0.002(3)
C32 0.086(5) 0.080(5) 0.063(4) -0.019(3) 0.055(4) -0.009(3)
C33 0.067(4) 0.044(3) 0.063(3) 0.000(2) 0.048(3) 0.000(3)
C34 0.066(4) 0.067(4) 0.049(3) -0.001(3) 0.041(3) -0.003(3)
C35 0.092(6) 0.095(6) 0.109(6) -0.007(4) 0.071(5) 0.013(4)
C36 0.111(7) 0.115(7) 0.118(7) -0.021(5) 0.076(6) -0.017(5)
C37 0.079(5) 0.078(5) 0.096(5) -0.023(4) 0.063(4) -0.004(4)
C38 0.112(6) 0.103(6) 0.117(6) -0.015(5) 0.086(6) -0.014(5)
C39 0.159(8) 0.116(6) 0.076(5) -0.021(4) 0.056(5) -0.017(5)
C40 0.197(12) 0.144(10) 0.093(7) -0.005(6) 0.074(8) -0.027(8)
C41 0.080(5) 0.114(6) 0.061(4) -0.025(4) 0.025(4) 0.013(4)
C42 0.150(8) 0.132(8) 0.081(5) 0.009(5) 0.057(6) 0.054(6)
C43 0.127(8) 0.097(7) 0.112(7) -0.010(5) 0.073(6) -0.005(5)

loop_
_atom_type_symbol
_atom_type_description
_atom_type_scat_dispersion_real
_atom_type_scat_dispersion_imag
_atom_type_scat_source
C C 0.0033 0.0016 'International Tables Vol C Tables 4.2.6.8 and 6.1.1.4'
H H 0.0000 0.0000 'International Tables Vol C Tables 4.2.6.8 and 6.1.1.4'
N N 0.0061 0.0033 'International Tables Vol C Tables 4.2.6.8 and 6.1.1.4'
O O 0.0106 0.0060 'International Tables Vol C Tables 4.2.6.8 and 6.1.1.4'
Cl Cl 0.1484 0.1585 'International Tables Vol C Tables 4.2.6.8 and 6.1.1.4'

loop_
_geom_angle_atom_site_label_1
_geom_angle_atom_site_label_2
_geom_angle_atom_site_label_3
_geom_angle
C20 O1 C1 118.4(4)
C18 O2 C17 118.3(4)
C27 O3 C7 110.7(4)
C34 O5 C11 110.9(4)
C3 N1 C37 122.4(5)
C3 N1 C35 120.8(5)
C37 N1 C35 116.8(5)
C15 N2 C41 121.4(6)
C15 N2 C39 121.7(6)
C41 N2 C39 116.8(6)
C6 C1 O1 123.1(5)
C6 C1 C2 123.2(5)
O1 C1 C2 113.7(4)
C1 C2 C3 120.9(5)
C1 C2 H2 119.5
C3 C2 H2 119.5
N1 C3 C2 120.6(5)
N1 C3 C4 123.2(6)
C2 C3 C4 116.2(5)
C5 C4 C3 121.3(6)
C5 C4 H4 119.4
C3 C4 H4 119.4
C4 C5 C6 122.7(5)
C4 C5 H5 118.6
C6 C5 H5 118.6
C1 C6 C5 115.6(5)
C1 C6 C7 122.4(5)
C5 C6 C7 121.9(4)
C6 C7 C8 111.3(4)
C6 C7 O3 108.7(4)
C8 C7 O3 107.1(4)
C6 C7 C21 115.4(4)
C8 C7 C21 112.3(4)
O3 C7 C21 101.3(4)
C9 C8 C20 116.8(5)
C9 C8 C7 121.4(4)
C20 C8 C7 121.8(5)
C8 C9 C10 123.4(4)
C8 C9 H9 118.3
C10 C9 H9 118.3
C9 C10 C18 117.2(5)
C9 C10 C11 120.9(4)
C18 C10 C11 121.9(5)
C10 C11 O5 108.0(4)
C10 C11 C12 111.6(4)
O5 C11 C12 107.4(4)
C10 C11 C28 112.7(4)
O5 C11 C28 101.2(3)
C12 C11 C28 115.0(4)
C17 C12 C13 116.4(5)
C17 C12 C11 120.6(5)
C13 C12 C11 122.8(4)
C14 C13 C12 122.7(5)
C14 C13 H13 118.6
C12 C13 H13 118.6
C13 C14 C15 120.9(6)
C13 C14 H14 119.5
C15 C14 H14 119.5
C16 C15 N2 120.5(5)
C16 C15 C14 117.7(5)
N2 C15 C14 121.9(5)
C15 C16 C17 120.0(5)
C15 C16 H16 120.0
C17 C16 H16 120.0
O2 C17 C12 124.1(5)
O2 C17 C16 113.6(4)
C12 C17 C16 122.2(5)
O2 C18 C19 115.7(4)
O2 C18 C10 123.0(4)
C19 C18 C10 121.2(5)
C18 C19 C20 119.6(4)
C18 C19 H19 120.2
C20 C19 H19 120.2
O1 C20 C19 115.5(4)
O1 C20 C8 122.8(5)
C19 C20 C8 121.7(5)
C22 C21 C26 119.8(5)
C22 C21 C7 129.4(4)
C26 C21 C7 110.7(4)
C21 C22 C23 118.3(5)
C21 C22 H22 120.9
C23 C22 H22 120.9
C24 C23 C22 121.3(6)
C24 C23 H23 119.4
C22 C23 H23 119.4
C23 C24 C25 120.8(6)
C23 C24 H24 119.6
C25 C24 H24 119.6
C24 C25 C26 118.1(6)
C24 C25 H25 121.0
C26 C25 H25 121.0
C21 C26 C25 121.7(5)
C21 C26 C27 107.8(5)
C25 C26 C27 130.5(5)
O4 C27 O3 122.0(5)
O4 C27 C26 128.6(5)
O3 C27 C26 109.4(4)
C33 C28 C29 120.6(5)
C33 C28 C11 111.0(4)
C29 C28 C11 128.2(4)
C30 C29 C28 117.6(5)
C30 C29 H29 121.2
C28 C29 H29 121.2
C31 C30 C29 121.2(6)
C31 C30 H30 119.4
C29 C30 H30 119.4
C32 C31 C30 121.2(5)
C32 C31 H31 119.4
C30 C31 H31 119.4
C31 C32 C33 117.5(5)
C31 C32 H32 121.3
C33 C32 H32 121.3
C28 C33 C32 122.0(5)
C28 C33 C34 107.9(4)
C32 C33 C34 130.0(5)
O6 C34 O5 121.2(5)
O6 C34 C33 129.9(5)
O5 C34 C33 108.9(4)
C36 C35 N1 111.1(7)
C36 C35 H35A 109.4
N1 C35 H35A 109.4
C36 C35 H35B 109.4
N1 C35 H35B 109.4
H35A C35 H35B 108.0
C35 C36 H36A 109.5
C35 C36 H36B 109.5
H36A C36 H36B 109.5
C35 C36 H36C 109.5
H36A C36 H36C 109.5
H36B C36 H36C 109.5
N1 C37 C38 115.6(6)
N1 C37 H37A 108.4
C38 C37 H37A 108.4
N1 C37 H37B 108.4
C38 C37 H37B 108.4
H37A C37 H37B 107.4
C37 C38 H38A 109.5
C37 C38 H38B 109.5
H38A C38 H38B 109.5
C37 C38 H38C 109.5
H38A C38 H38C 109.5
H38B C38 H38C 109.5
C40 C39 N2 102.4(8)
C40 C39 H39A 111.3
N2 C39 H39A 111.3
C40 C39 H39B 111.3
N2 C39 H39B 111.3
H39A C39 H39B 109.2
C39 C40 H40A 109.5
C39 C40 H40B 109.5
H40A C40 H40B 109.5
C39 C40 H40C 109.5
H40A C40 H40C 109.5
H40B C40 H40C 109.5
N2 C41 C42 114.1(7)
N2 C41 H41A 108.7
C42 C41 H41A 108.7
N2 C41 H41B 108.7
C42 C41 H41B 108.7
H41A C41 H41B 107.6
C41 C42 H42A 109.5
C41 C42 H42B 109.5
H42A C42 H42B 109.5
C41 C42 H42C 109.5
H42A C42 H42C 109.5
H42B C42 H42C 109.5
Cl1 C43 Cl2 112.5(5)
Cl1 C43 H43A 109.1
Cl2 C43 H43A 109.1
Cl1 C43 H43B 109.1
Cl2 C43 H43B 109.1
H43A C43 H43B 107.8

loop_
_geom_bond_atom_site_label_1
_geom_bond_atom_site_label_2
_geom_bond_distance
Cl1 C43 1.716(8)
Cl2 C43 1.745(9)
O1 C20 1.375(6)
O1 C1 1.384(6)
O2 C18 1.360(6)
O2 C17 1.375(6)
O3 C27 1.356(6)
O3 C7 1.510(5)
O4 C27 1.204(6)
O5 C34 1.363(6)
O5 C11 1.507(5)
O6 C34 1.201(6)
N1 C3 1.366(7)
N1 C37 1.431(7)
N1 C35 1.518(9)
N2 C15 1.396(8)
N2 C41 1.434(8)
N2 C39 1.491(8)
C1 C6 1.380(7)
C1 C2 1.384(7)
C2 C3 1.403(8)
C2 H2 0.9300
C3 C4 1.414(8)
C4 C5 1.371(8)
C4 H4 0.9300
C5 C6 1.401(8)
C5 H5 0.9300
C6 C7 1.495(7)
C7 C8 1.505(7)
C7 C21 1.516(7)
C8 C9 1.393(7)
C8 C20 1.399(6)
C9 C10 1.395(7)
C9 H9 0.9300
C10 C18 1.407(6)
C10 C11 1.489(7)
C11 C12 1.511(7)
C11 C28 1.512(7)
C12 C17 1.390(7)
C12 C13 1.393(7)
C13 C14 1.355(8)
C13 H13 0.9300
C14 C15 1.411(8)
C14 H14 0.9300
C15 C16 1.393(8)
C16 C17 1.394(7)
C16 H16 0.9300
C18 C19 1.374(7)
C19 C20 1.391(7)
C19 H19 0.9300
C21 C22 1.374(7)
C21 C26 1.374(7)
C22 C23 1.388(8)
C22 H22 0.9300
C23 C24 1.359(9)
C23 H23 0.9300
C24 C25 1.370(9)
C24 H24 0.9300
C25 C26 1.379(7)
C25 H25 0.9300
C26 C27 1.469(8)
C28 C33 1.369(7)
C28 C29 1.385(7)
C29 C30 1.382(8)
C29 H29 0.9300
C30 C31 1.382(9)
C30 H30 0.9300
C31 C32 1.368(9)
C31 H31 0.9300
C32 C33 1.382(7)
C32 H32 0.9300
C33 C34 1.472(8)
C35 C36 1.447(10)
C35 H35A 0.9700
C35 H35B 0.9700
C36 H36A 0.9600
C36 H36B 0.9600
C36 H36C 0.9600
C37 C38 1.510(10)
C37 H37A 0.9700
C37 H37B 0.9700
C38 H38A 0.9600
C38 H38B 0.9600
C38 H38C 0.9600
C39 C40 1.451(8)
C39 H39A 0.9700
C39 H39B 0.9700
C40 H40A 0.9600
C40 H40B 0.9600
C40 H40C 0.9600
C41 C42 1.512(12)
C41 H41A 0.9700
C41 H41B 0.9700
C42 H42A 0.9600
C42 H42B 0.9600
C42 H42C 0.9600
C43 H43A 0.9700
C43 H43B 0.9700
